data_7704508
loop_
_publ_author_name
'Suter, Riccardo'
'Wagner, Mona'
'Querci, Lorenzo'
'Conti, Riccardo'
'Benk\>o, Zolt\'an'
'Gr\"utzmacher, Hansj\"org'

_publ_section_title
;
 1,3,4-Azadiphospholides as building blocks for scorpionate and bidentate
 ligands in multinuclear complexes.
;
_journal_issue 24
_journal_name_full 'Dalton transactions (Cambridge, England : 2003)'
_journal_page_first 8201
_journal_page_last 8208
_journal_paper_doi 10.1039/d0dt01864c
_journal_volume 49
_journal_year 2020
_chemical_formula_moiety '0.25(C84 H127.75 Mo4 N12 O16 P12), 0.87(C H2 Cl2), 0.5(C0.98 H2 Cl2)'
_chemical_formula_sum 'C22.36 H35.49 Cl2.75 Mo N3 O4 P3'
_chemical_formula_weight 696.76
_chemical_melting_point 471
_chemical_properties_physical ', Air-sensitive,Moisture-sensitive'
_space_group_crystal_system orthorhombic
_space_group_IT_number 43
_space_group_name_Hall 'F 2 -2d'
_space_group_name_H-M_alt 'F d d 2'
_atom_sites_solution_hydrogens geom
_atom_sites_solution_primary direct
_audit_creation_date 2016-07-20
_audit_creation_method
;
Olex2 1.2
(compiled 2016.02.19 svn.r3266 for OlexSys, GUI svn.r5155)
;
_audit_update_record
;
2016-07-21 deposited with the CCDC.	2020-05-27 downloaded from the CCDC.
;
_cell_angle_alpha 90
_cell_angle_beta 90
_cell_angle_gamma 90
_cell_formula_units_Z 32
_cell_length_a 59.1004(11)
_cell_length_b 34.6994(6)
_cell_length_c 12.38327(19)
_cell_measurement_reflns_used 13414
_cell_measurement_temperature 106.05(13)
_cell_measurement_theta_max 31.7750
_cell_measurement_theta_min 3.3410
_cell_volume 25395.0(8)
_computing_cell_refinement 'CrysAlis RED, Oxford Diffraction Ltd.'
_computing_data_collection 'CrysAlis CCD, Oxford Diffraction Ltd.'
_computing_data_reduction 'CrysAlis RED, Oxford Diffraction Ltd.'
_computing_molecular_graphics 'Olex2 (Dolomanov et al., 2009)'
_computing_publication_material 'Olex2 (Dolomanov et al., 2009)'
_computing_structure_refinement 'XL (Sheldrick, 2008)'
_computing_structure_solution 'XS (Sheldrick, 2008)'
_diffrn_ambient_environment N~2~
_diffrn_ambient_temperature 106.05(13)
_diffrn_detector 'Oxford Diffraction Sapphire 3'
_diffrn_detector_area_resol_mean 8.26
_diffrn_detector_type 'CCD area detector'
_diffrn_measured_fraction_theta_full 0.998
_diffrn_measured_fraction_theta_max 0.998
_diffrn_measurement_details
;
#__ type_ start__ end____ width___ exp.time_
  1 omega  -80.00  -33.00   0.5000   40.0000
omega____ theta____ kappa____ phi______ frames
    -      -26.3865  127.0000  -43.0000 94

#__ type_ start__ end____ width___ exp.time_
  2 omega  -31.00   41.00   0.5000   40.0000
omega____ theta____ kappa____ phi______ frames
    -      -26.3865   57.0000  -60.0000 144

#__ type_ start__ end____ width___ exp.time_
  3 omega  -43.00   51.00   0.5000   40.0000
omega____ theta____ kappa____ phi______ frames
    -       26.8553  -19.0000  -30.0000 188

#__ type_ start__ end____ width___ exp.time_
  4 omega -103.00  -70.00   0.5000   40.0000
omega____ theta____ kappa____ phi______ frames
    -      -26.3865 -179.0000   90.0000 66
;
_diffrn_measurement_device 'kappa-stage diffractometer'
_diffrn_measurement_device_type 'Oxford Diffraction Xcalibur S'
_diffrn_measurement_method '\w and \f scans'
_diffrn_orient_matrix_UB_11 0.0019117000
_diffrn_orient_matrix_UB_12 0.0200754000
_diffrn_orient_matrix_UB_13 0.0054380000
_diffrn_orient_matrix_UB_21 -0.0118295000
_diffrn_orient_matrix_UB_22 0.0033614000
_diffrn_orient_matrix_UB_23 -0.0025006000
_diffrn_orient_matrix_UB_31 -0.0007084000
_diffrn_orient_matrix_UB_32 -0.0017793000
_diffrn_orient_matrix_UB_33 0.0569757000
_diffrn_radiation_monochromator 'focusing graphite'
_diffrn_radiation_probe x-ray
_diffrn_radiation_type MoK\a
_diffrn_radiation_wavelength 0.71073
_diffrn_reflns_av_R_equivalents 0.0374
_diffrn_reflns_av_unetI/netI 0.0436
_diffrn_reflns_Laue_measured_fraction_full 0.998
_diffrn_reflns_Laue_measured_fraction_max 0.998
_diffrn_reflns_limit_h_max 78
_diffrn_reflns_limit_h_min -67
_diffrn_reflns_limit_k_max 46
_diffrn_reflns_limit_k_min -37
_diffrn_reflns_limit_l_max 16
_diffrn_reflns_limit_l_min -9
_diffrn_reflns_number 32415
_diffrn_reflns_point_group_measured_fraction_full 0.789
_diffrn_reflns_point_group_measured_fraction_max 0.762
_diffrn_reflns_theta_full 26.000
_diffrn_reflns_theta_max 28.282
_diffrn_reflns_theta_min 2.963
_diffrn_source 'Enhance (Mo) X-ray Source'
_exptl_absorpt_coefficient_mu 0.827
_exptl_absorpt_correction_T_max 1.00000
_exptl_absorpt_correction_T_min 0.97741
_exptl_absorpt_correction_type multi-scan
_exptl_absorpt_process_details
;
CrysAlisPro, Agilent Technologies,
Version 1.171.37.35 (release 13-08-2014 CrysAlis171 .NET)
(compiled Aug 13 2014,18:06:01)
Empirical absorption correction using spherical harmonics,
 implemented in SCALE3 ABSPACK scaling algorithm.
;
_exptl_crystal_colour 'clear light orange'
_exptl_crystal_colour_lustre clear
_exptl_crystal_colour_modifier light
_exptl_crystal_colour_primary orange
_exptl_crystal_density_diffrn 1.458
_exptl_crystal_description block
_exptl_crystal_F_000 11406
_exptl_crystal_recrystallization_method 'Re-crystallisation from solvent: DCM'
_exptl_crystal_size_max 0.28
_exptl_crystal_size_mid 0.14
_exptl_crystal_size_min 0.12
_refine_diff_density_max 1.196
_refine_diff_density_min -0.622
_refine_diff_density_rms 0.102
_refine_ls_abs_structure_details
;
 Flack x determined using 3237 quotients [(I+)-(I-)]/[(I+)+(I-)]
 (Parsons, Flack and Wagner, Acta Cryst. B69 (2013) 249-259).
;
_refine_ls_abs_structure_Flack 0.05(2)
_refine_ls_extinction_method none
_refine_ls_goodness_of_fit_ref 1.096
_refine_ls_hydrogen_treatment constr
_refine_ls_matrix_type full
_refine_ls_number_parameters 672
_refine_ls_number_reflns 12027
_refine_ls_number_restraints 1
_refine_ls_restrained_S_all 1.096
_refine_ls_R_factor_all 0.0503
_refine_ls_R_factor_gt 0.0471
_refine_ls_shift/su_max 0.003
_refine_ls_shift/su_mean 0.000
_refine_ls_structure_factor_coef Fsqd
_refine_ls_weighting_details 'w=1/[\s^2^(Fo^2^)+(0.0494P)^2^+185.0356P] where P=(Fo^2^+2Fc^2^)/3'
_refine_ls_weighting_scheme calc
_refine_ls_wR_factor_gt 0.1077
_refine_ls_wR_factor_ref 0.1093
_reflns_Friedel_coverage 0.460
_reflns_Friedel_fraction_full 0.558
_reflns_Friedel_fraction_max 0.503
_reflns_number_gt 11466
_reflns_number_total 12027
_reflns_threshold_expression 'I > 2\s(I)'
_cod_data_source_file d0dt01864c2.cif
_cod_data_source_block rs4082b
_cod_depositor_comments 'Adding full bibliography for 7704506--7704517.cif.'
_cod_original_cell_volume 25394.9(8)
_cod_database_code 7704508
_chemical_oxdiff_formula P3N3Mo1O6C50H50
_shelx_space_group_comment
;
The symmetry employed for this shelxl refinement is uniquely defined
by the following loop, which should always be used as a source of
symmetry information in preference to the above space-group names.
They are only intended as comments.
;
_reflns_odcompleteness_completeness 99.77
_reflns_odcompleteness_iscentric 1
_reflns_odcompleteness_theta 26.32
_olex2_refinement_description
;
1. Fixed Uiso
 At 1.2 times of:
  All C(H) groups, All C(H,H) groups, All C(H,H,H,H) groups
 At 1.5 times of:
  All C(H,H,H) groups
2. Uiso/Uaniso restraints and constraints
Uanis(Cl6S) = Uanis(Cl5S)
Uanis(Cl7S) = Uanis(Cl8S)
Uanis(Cl1) = Uanis(C0AA) = Uanis(Cl3)
3. Others
 Sof(H3SC)=Sof(H3SD)=Sof(Cl6S)=Sof(Cl7S)=1-FVAR(1)
 Sof(Cl8S)=Sof(Cl5S)=Sof(H3SA)=Sof(H3SB)=FVAR(1)
 Sof(Cl4S)=Sof(Cl3S)=Sof(C2S)=Sof(H2SA)=Sof(H2SB)=FVAR(2)
 Sof(H17A)=Sof(H17B)=Sof(H17C)=FVAR(3)
4.a Ternary CH refined with riding coordinates:
 C10(H10), C13A(H13A), C10A(H10A), C7A(H7A), C7(H7), C16A(H16A), C13(H13),
 C16(H16)
4.b Secondary CH2 refined with riding coordinates:
 C3S(H3SA,H3SB), C3S(H3SC,H3SD), C2S(H2SA,H2SB), C0AA(H0AA,H0AB)
4.c Aromatic/amide H refined with riding coordinates:
 C5A(H5A), C5(H5), C4A(H4A), C6(H6), C6A(H6A), C4(H4), C3A(H3A), C3(H3)
4.d Idealised Me refined as rotating group:
 C17A(H17A,H17B,H17C), C9(H9A,H9B,H9C), C11A(H11A,H11B,H11C), C11(H11D,H11E,
 H11F), C8A(H8AA,H8AB,H8AC), C15A(H15A,H15B,H15C), C12(H12A,H12B,H12C),
 C12A(H12D,H12E,H12F), C18A(H18A,H18B,H18C), C14A(H14A,H14B,H14C), C8(H8A,H8B,
 H8C), C9A(H9AA,H9AB,H9AC), C17(H17D,H17E,H17F), C18(H18D,H18E,H18F), C15(H15D,
 H15E,H15F), C14(H14D,H14E,H14F)
;
_shelx_shelxl_version_number 2014/7
_olex2_submission_special_instructions 'No special instructions were received'

loop_
_space_group_symop_operation_xyz
'x, y, z'
'-x, -y, z'
'-x+1/4, y+1/4, z+1/4'
'x+1/4, -y+1/4, z+1/4'
'x, y+1/2, z+1/2'
'-x, -y+1/2, z+1/2'
'-x+1/4, y+3/4, z+3/4'
'x+1/4, -y+3/4, z+3/4'
'x+1/2, y, z+1/2'
'-x+1/2, -y, z+1/2'
'-x+3/4, y+1/4, z+3/4'
'x+3/4, -y+1/4, z+3/4'
'x+1/2, y+1/2, z'
'-x+1/2, -y+1/2, z'
'-x+3/4, y+3/4, z+1/4'
'x+3/4, -y+3/4, z+1/4'

loop_
_atom_site_label
_atom_site_type_symbol
_atom_site_fract_x
_atom_site_fract_y
_atom_site_fract_z
_atom_site_U_iso_or_equiv
_atom_site_adp_type
_atom_site_occupancy
_atom_site_site_symmetry_order
_atom_site_calc_flag
_atom_site_refinement_flags_posn
_atom_site_refinement_flags_adp
_atom_site_refinement_flags_occupancy
_atom_site_disorder_assembly
_atom_site_disorder_group
Mo1 Mo 0.51079(2) 0.60738(2) 0.33071(4) 0.01376(10) Uani 1 1 d . . . . .
Mo2 Mo 0.56072(2) 0.48278(2) 0.04242(4) 0.01395(10) Uani 1 1 d . . . . .
P2A P 0.53611(2) 0.54139(4) 0.04489(13) 0.0161(3) Uani 1 1 d . . . . .
P1A P 0.52128(3) 0.58045(4) 0.15334(12) 0.0146(3) Uani 1 1 d . . . . .
P3A P 0.49677(2) 0.65858(4) 0.20144(12) 0.0148(3) Uani 1 1 d . . . . .
P2 P 0.52308(2) 0.43592(4) 0.32940(13) 0.0166(3) Uani 1 1 d . . . . .
P1 P 0.54530(3) 0.46261(5) 0.22015(13) 0.0191(3) Uani 1 1 d . . . . .
P3 P 0.59085(3) 0.50592(5) 0.17300(13) 0.0197(3) Uani 1 1 d . . . . .
C5A C 0.51139(12) 0.6109(2) -0.2397(6) 0.0287(16) Uani 1 1 d . . . . .
H5A H 0.5063 0.6259 -0.2969 0.034 Uiso 1 1 calc R . . . .
C5 C 0.56413(15) 0.4789(2) 0.6147(6) 0.0342(17) Uani 1 1 d . . . . .
H5 H 0.5730 0.4878 0.6714 0.041 Uiso 1 1 calc R . . . .
C1A C 0.51077(9) 0.60984(16) 0.0534(5) 0.0146(11) Uani 1 1 d . . . . .
O1A O 0.49904(7) 0.64259(11) 0.0712(4) 0.0175(8) Uani 1 1 d . . . . .
C1 C 0.56262(11) 0.48022(18) 0.3204(6) 0.0245(14) Uani 1 1 d . . . . .
N1A N 0.51503(8) 0.60035(14) -0.0527(4) 0.0152(10) Uani 1 1 d . . . . .
N3A N 0.51264(8) 0.69904(14) 0.1833(4) 0.0177(10) Uani 1 1 d . . . . .
N3 N 0.59866(8) 0.55177(14) 0.1774(4) 0.0197(10) Uani 1 1 d . . . . .
N2 N 0.61513(10) 0.48153(15) 0.1904(5) 0.0290(13) Uani 1 1 d . . . . .
O1 O 0.58169(9) 0.50064(16) 0.3033(4) 0.0377(13) Uani 1 1 d . . . . .
O19 O 0.55541(8) 0.65292(14) 0.3779(5) 0.0332(12) Uani 1 1 d . . . . .
C4A C 0.52366(12) 0.5770(2) -0.2622(5) 0.0292(15) Uani 1 1 d . . . . .
H4A H 0.5264 0.5695 -0.3331 0.035 Uiso 1 1 calc R . . . .
C10 C 0.59260(10) 0.57849(17) 0.0882(6) 0.0232(13) Uani 1 1 d . . . . .
H10 H 0.5807 0.5653 0.0470 0.028 Uiso 1 1 calc R . . . .
C2 C 0.53782(10) 0.45073(16) 0.4433(5) 0.0185(12) Uani 1 1 d . . . . .
C6 C 0.57028(13) 0.4857(2) 0.5122(5) 0.0274(15) Uani 1 1 d . . . . .
H6 H 0.5835 0.4995 0.4987 0.033 Uiso 1 1 calc R . . . .
C6A C 0.50686(11) 0.62210(19) -0.1390(5) 0.0209(12) Uani 1 1 d . . . . .
H6A H 0.4983 0.6442 -0.1265 0.025 Uiso 1 1 calc R . . . .
N1 N 0.55745(9) 0.47264(16) 0.4261(4) 0.0221(11) Uani 1 1 d . . . . .
O28 O 0.49125(10) 0.65217(14) 0.5288(4) 0.0348(12) Uani 1 1 d . . . . .
C20 C 0.57610(11) 0.4337(2) 0.0129(6) 0.0258(14) Uani 1 1 d . . . . .
C17A C 0.45021(11) 0.6761(2) 0.0206(6) 0.0337(17) Uani 1 1 d . . . . .
H17A H 0.4581 0.6524 0.0063 0.051 Uiso 0.96(9) 1 calc GR . P A 1
H17B H 0.4495 0.6912 -0.0443 0.051 Uiso 0.96(9) 1 calc GR . P A 1
H17C H 0.4352 0.6704 0.0448 0.051 Uiso 0.96(9) 1 calc GR . P A 1
C13A C 0.45481(10) 0.66217(18) 0.2881(5) 0.0234(12) Uani 1 1 d . . . . .
H13A H 0.4625 0.6409 0.3249 0.028 Uiso 1 1 calc R . . . .
N2A N 0.47030(8) 0.67460(14) 0.2013(4) 0.0185(10) Uani 1 1 d . . . . .
O2 O 0.58820(8) 0.51548(16) -0.1525(4) 0.0347(12) Uani 1 1 d . . . . .
O35 O 0.53382(10) 0.54480(15) 0.4760(4) 0.0375(13) Uani 1 1 d . . . . .
C9 C 0.63260(11) 0.5885(2) 0.2483(7) 0.0319(16) Uani 1 1 d . . . . .
H9A H 0.6415 0.5755 0.1948 0.048 Uiso 1 1 calc GR . . . .
H9B H 0.6414 0.5919 0.3127 0.048 Uiso 1 1 calc GR . . . .
H9C H 0.6281 0.6133 0.2211 0.048 Uiso 1 1 calc GR . . . .
C37 C 0.52530(11) 0.56710(18) 0.4229(5) 0.0206(12) Uani 1 1 d . . . . .
C10A C 0.50742(11) 0.73299(17) 0.2514(6) 0.0233(13) Uani 1 1 d . . . . .
H10A H 0.4917 0.7297 0.2742 0.028 Uiso 1 1 calc R . . . .
C2A C 0.52746(10) 0.56662(17) -0.0693(5) 0.0174(11) Uani 1 1 d . . . . .
C7A C 0.53322(11) 0.69586(19) 0.1165(6) 0.0247(13) Uani 1 1 d . . . . .
H7A H 0.5361 0.6682 0.1077 0.030 Uiso 1 1 calc R . . . .
O3 O 0.58386(9) 0.40493(15) -0.0164(5) 0.0417(14) Uani 1 1 d . . . . .
C44 C 0.53907(11) 0.63646(18) 0.3541(5) 0.0231(13) Uani 1 1 d . . . . .
C11A C 0.50804(13) 0.7707(2) 0.1886(7) 0.0357(17) Uani 1 1 d . . . . .
H11A H 0.5233 0.7761 0.1669 0.054 Uiso 1 1 calc GR . . . .
H11B H 0.5026 0.7912 0.2335 0.054 Uiso 1 1 calc GR . . . .
H11C H 0.4986 0.7685 0.1257 0.054 Uiso 1 1 calc GR . . . .
C19 C 0.57791(10) 0.50382(18) -0.0810(5) 0.0204(12) Uani 1 1 d . . . . .
C7 C 0.61160(10) 0.56460(19) 0.2744(6) 0.0248(14) Uani 1 1 d . . . . .
H7 H 0.6172 0.5410 0.3089 0.030 Uiso 1 1 calc R . . . .
C11 C 0.58203(12) 0.61605(19) 0.1267(7) 0.0317(16) Uani 1 1 d . . . . .
H11D H 0.5696 0.6105 0.1740 0.048 Uiso 1 1 calc GR . . . .
H11E H 0.5767 0.6304 0.0656 0.048 Uiso 1 1 calc GR . . . .
H11F H 0.5932 0.6309 0.1647 0.048 Uiso 1 1 calc GR . . . .
C8A C 0.53004(13) 0.7118(2) 0.0040(6) 0.0341(16) Uani 1 1 d . . . . .
H8AA H 0.5163 0.7018 -0.0263 0.051 Uiso 1 1 calc GR . . . .
H8AB H 0.5426 0.7043 -0.0404 0.051 Uiso 1 1 calc GR . . . .
H8AC H 0.5292 0.7394 0.0072 0.051 Uiso 1 1 calc GR . . . .
C56 C 0.49847(11) 0.63550(17) 0.4555(5) 0.0208(12) Uani 1 1 d . . . . .
C16A C 0.46293(10) 0.69902(19) 0.1094(6) 0.0255(14) Uani 1 1 d . . . . .
H16A H 0.4768 0.7086 0.0755 0.031 Uiso 1 1 calc R . . . .
C13 C 0.63334(11) 0.4902(2) 0.1152(9) 0.045(2) Uani 1 1 d . . . . .
H13 H 0.6303 0.5163 0.0885 0.054 Uiso 1 1 calc R . . . .
C4 C 0.54416(14) 0.4582(2) 0.6364(5) 0.0344(17) Uani 1 1 d . . . . .
H4 H 0.5396 0.4538 0.7072 0.041 Uiso 1 1 calc R . . . .
C16 C 0.6148(3) 0.4465(2) 0.2615(8) 0.076(4) Uani 1 1 d . . . . .
H16 H 0.5987 0.4438 0.2789 0.092 Uiso 1 1 calc R . . . .
C3A C 0.53145(10) 0.55549(18) -0.1778(5) 0.0222(12) Uani 1 1 d . . . . .
H3A H 0.5395 0.5330 -0.1918 0.027 Uiso 1 1 calc R . . . .
C15A C 0.45087(13) 0.6927(2) 0.3743(6) 0.0333(16) Uani 1 1 d . . . . .
H15A H 0.4650 0.7047 0.3924 0.050 Uiso 1 1 calc GR . . . .
H15B H 0.4446 0.6808 0.4375 0.050 Uiso 1 1 calc GR . . . .
H15C H 0.4406 0.7118 0.3473 0.050 Uiso 1 1 calc GR . . . .
C3 C 0.53149(12) 0.44452(18) 0.5517(5) 0.0261(13) Uani 1 1 d . . . . .
H3 H 0.5183 0.4308 0.5663 0.031 Uiso 1 1 calc R . . . .
C12 C 0.61170(12) 0.5865(2) 0.0070(6) 0.0336(16) Uani 1 1 d . . . . .
H12A H 0.6238 0.5997 0.0428 0.050 Uiso 1 1 calc GR . . . .
H12B H 0.6060 0.6022 -0.0508 0.050 Uiso 1 1 calc GR . . . .
H12C H 0.6172 0.5625 -0.0217 0.050 Uiso 1 1 calc GR . . . .
C12A C 0.52110(13) 0.7358(2) 0.3551(6) 0.0327(16) Uani 1 1 d . . . . .
H12D H 0.5204 0.7117 0.3930 0.049 Uiso 1 1 calc GR . . . .
H12E H 0.5150 0.7559 0.3998 0.049 Uiso 1 1 calc GR . . . .
H12F H 0.5366 0.7415 0.3380 0.049 Uiso 1 1 calc GR . . . .
C18A C 0.44942(13) 0.7351(2) 0.1437(7) 0.0369(18) Uani 1 1 d . . . . .
H18A H 0.4470 0.7513 0.0820 0.055 Uiso 1 1 calc GR . . . .
H18B H 0.4578 0.7490 0.1975 0.055 Uiso 1 1 calc GR . . . .
H18C H 0.4351 0.7273 0.1729 0.055 Uiso 1 1 calc GR . . . .
C14A C 0.43241(11) 0.6456(2) 0.2489(6) 0.0337(16) Uani 1 1 d . . . . .
H14A H 0.4235 0.6657 0.2169 0.051 Uiso 1 1 calc GR . . . .
H14B H 0.4243 0.6347 0.3089 0.051 Uiso 1 1 calc GR . . . .
H14C H 0.4353 0.6259 0.1962 0.051 Uiso 1 1 calc GR . . . .
C8 C 0.59680(13) 0.5843(2) 0.3579(6) 0.0360(17) Uani 1 1 d . . . . .
H8A H 0.5937 0.6103 0.3353 0.054 Uiso 1 1 calc GR . . . .
H8B H 0.6045 0.5847 0.4262 0.054 Uiso 1 1 calc GR . . . .
H8C H 0.5828 0.5705 0.3650 0.054 Uiso 1 1 calc GR . . . .
Cl4S Cl 0.43111(7) 0.34999(13) 0.8275(3) 0.0747(14) Uani 0.742(7) 1 d . . P B 1
Cl3S Cl 0.42849(6) 0.37312(13) 0.6056(3) 0.0680(13) Uani 0.742(7) 1 d . . P B 1
Cl8S Cl 0.64772(10) 0.47955(16) 0.6709(5) 0.1016(17) Uani 0.777(6) 1 d . . P C -2
Cl5S Cl 0.62411(8) 0.54969(15) 0.6195(4) 0.0823(13) Uani 0.777(6) 1 d . . P C -2
C21 C 0.53693(11) 0.46065(18) -0.0530(5) 0.0215(13) Uani 1 1 d . . . . .
O4 O 0.52377(9) 0.44700(17) -0.1088(4) 0.0368(13) Uani 1 1 d . . . . .
C9A C 0.55483(11) 0.7129(2) 0.1665(7) 0.0323(16) Uani 1 1 d . . . . .
H9AA H 0.5534 0.7404 0.1712 0.048 Uiso 1 1 calc GR . . . .
H9AB H 0.5676 0.7066 0.1220 0.048 Uiso 1 1 calc GR . . . .
H9AC H 0.5570 0.7024 0.2375 0.048 Uiso 1 1 calc GR . . . .
C3S C 0.63774(18) 0.5211(4) 0.7170(9) 0.073(5) Uani 0.98(4) 1 d . . . . .
H3SA H 0.6502 0.5357 0.7475 0.088 Uiso 0.777(6) 1 calc R . P C -2
H3SB H 0.6271 0.5158 0.7749 0.088 Uiso 0.777(6) 1 calc R . P C -2
H3SC H 0.6266 0.5331 0.7639 0.088 Uiso 0.223(6) 1 calc R . P C 2
H3SD H 0.6529 0.5270 0.7417 0.088 Uiso 0.223(6) 1 calc R . P C 2
C2S C 0.4187(2) 0.3865(6) 0.7306(13) 0.086(7) Uani 0.742(7) 1 d . . P B 1
H2SA H 0.4023 0.3858 0.7327 0.103 Uiso 0.742(7) 1 calc R . P B 1
H2SB H 0.4238 0.4123 0.7486 0.103 Uiso 0.742(7) 1 calc R . P B 1
C17 C 0.6255(2) 0.4557(3) 0.3730(8) 0.074(4) Uani 1 1 d . . . . .
H17D H 0.6413 0.4614 0.3639 0.110 Uiso 1 1 calc GR . . . .
H17E H 0.6239 0.4338 0.4198 0.110 Uiso 1 1 calc GR . . . .
H17F H 0.6180 0.4775 0.4045 0.110 Uiso 1 1 calc GR . . . .
C18 C 0.6200(3) 0.4118(3) 0.2210(11) 0.097(5) Uani 1 1 d . . . . .
H18D H 0.6140 0.4095 0.1492 0.146 Uiso 1 1 calc GR . . . .
H18E H 0.6136 0.3921 0.2659 0.146 Uiso 1 1 calc GR . . . .
H18F H 0.6361 0.4088 0.2189 0.146 Uiso 1 1 calc GR . . . .
C15 C 0.63501(14) 0.4652(3) 0.0167(7) 0.056(3) Uani 1 1 d . . . . .
H15D H 0.6400 0.4399 0.0372 0.085 Uiso 1 1 calc GR . . . .
H15E H 0.6457 0.4763 -0.0330 0.085 Uiso 1 1 calc GR . . . .
H15F H 0.6204 0.4635 -0.0172 0.085 Uiso 1 1 calc GR . . . .
C14 C 0.65645(14) 0.4924(3) 0.1737(13) 0.087(5) Uani 1 1 d . . . . .
H14D H 0.6551 0.5086 0.2364 0.130 Uiso 1 1 calc GR . . . .
H14E H 0.6676 0.5031 0.1257 0.130 Uiso 1 1 calc GR . . . .
H14F H 0.6610 0.4670 0.1954 0.130 Uiso 1 1 calc GR . . . .
Cl6S Cl 0.6337(3) 0.5321(5) 0.5836(15) 0.0823(13) Uani 0.223(6) 1 d . . P C 2
Cl7S Cl 0.6324(4) 0.4630(6) 0.6976(17) 0.1016(17) Uani 0.223(6) 1 d . . P C 2
Cl3 Cl 0.57327(7) 0.32004(11) 0.7093(4) 0.1017(9) Uani 1 1 d . . . . .
Cl1 Cl 0.59003(7) 0.37835(11) 0.5657(4) 0.1017(9) Uani 1 1 d . . . . .
C0AA C 0.5733(3) 0.3674(4) 0.6761(13) 0.1017(9) Uani 1 1 d . . . . .
H0AA H 0.5785 0.3822 0.7377 0.122 Uiso 1 1 calc R . . . .
H0AB H 0.5578 0.3753 0.6609 0.122 Uiso 1 1 calc R . . . .

loop_
_atom_site_aniso_label
_atom_site_aniso_U_11
_atom_site_aniso_U_22
_atom_site_aniso_U_33
_atom_site_aniso_U_23
_atom_site_aniso_U_13
_atom_site_aniso_U_12
Mo1 0.0166(2) 0.0144(2) 0.0102(2) -0.00132(18) -0.00322(18) -0.00023(18)
Mo2 0.0150(2) 0.0152(2) 0.0116(2) -0.00050(18) -0.00061(18) -0.00316(18)
P2A 0.0186(7) 0.0194(7) 0.0101(6) -0.0006(6) -0.0006(6) 0.0013(6)
P1A 0.0168(7) 0.0170(7) 0.0100(7) 0.0004(5) -0.0011(5) 0.0014(6)
P3A 0.0145(6) 0.0148(7) 0.0151(7) -0.0001(5) -0.0035(6) -0.0009(5)
P2 0.0208(7) 0.0182(7) 0.0109(6) 0.0001(6) 0.0003(6) -0.0040(6)
P1 0.0245(8) 0.0219(7) 0.0107(7) 0.0028(6) -0.0028(6) -0.0092(6)
P3 0.0212(7) 0.0193(7) 0.0187(8) 0.0005(6) -0.0031(6) -0.0081(6)
C5A 0.037(4) 0.036(4) 0.013(3) 0.005(3) -0.007(3) -0.002(3)
C5 0.051(5) 0.036(4) 0.016(4) -0.002(3) -0.013(3) -0.007(3)
C1A 0.011(2) 0.017(3) 0.016(3) -0.001(2) -0.002(2) -0.0025(19)
O1A 0.0196(18) 0.0169(18) 0.016(2) 0.0014(15) -0.0050(17) 0.0020(16)
C1 0.032(3) 0.026(3) 0.015(3) 0.004(2) -0.002(3) -0.014(3)
N1A 0.015(2) 0.019(2) 0.011(2) -0.0014(19) 0.0007(19) -0.0043(19)
N3A 0.015(2) 0.016(2) 0.023(3) -0.001(2) -0.002(2) -0.0022(18)
N3 0.018(2) 0.018(2) 0.023(3) -0.001(2) 0.000(2) -0.0047(19)
N2 0.035(3) 0.019(3) 0.033(3) 0.005(2) -0.017(3) -0.003(2)
O1 0.046(3) 0.053(3) 0.015(2) 0.006(2) -0.008(2) -0.034(3)
O19 0.022(2) 0.032(3) 0.045(3) -0.007(2) -0.011(2) -0.002(2)
C4A 0.037(4) 0.041(4) 0.010(3) 0.003(3) 0.001(3) -0.002(3)
C10 0.017(3) 0.018(3) 0.035(4) -0.003(3) 0.000(3) -0.004(2)
C2 0.025(3) 0.014(3) 0.017(3) -0.002(2) -0.001(2) -0.003(2)
C6 0.037(4) 0.028(3) 0.016(3) -0.002(2) -0.010(3) -0.011(3)
C6A 0.023(3) 0.025(3) 0.014(3) 0.008(2) -0.003(2) -0.003(2)
N1 0.027(3) 0.023(3) 0.017(3) -0.003(2) -0.006(2) -0.003(2)
O28 0.057(3) 0.030(2) 0.017(3) -0.007(2) -0.005(2) 0.015(2)
C20 0.018(3) 0.031(3) 0.029(4) 0.001(3) 0.000(3) -0.001(3)
C17A 0.020(3) 0.046(4) 0.034(4) 0.011(3) -0.008(3) -0.001(3)
C13A 0.020(3) 0.028(3) 0.022(3) 0.003(3) 0.002(3) 0.002(2)
N2A 0.014(2) 0.019(2) 0.023(3) 0.002(2) -0.003(2) -0.0003(18)
O2 0.034(3) 0.051(3) 0.019(3) 0.001(2) 0.007(2) -0.016(2)
O35 0.057(3) 0.036(3) 0.019(3) 0.001(2) -0.007(2) 0.023(3)
C9 0.014(3) 0.029(3) 0.053(5) -0.012(3) -0.008(3) -0.001(3)
C37 0.029(3) 0.022(3) 0.012(3) -0.004(2) -0.001(2) 0.006(2)
C10A 0.021(3) 0.017(3) 0.032(3) -0.004(3) -0.002(3) -0.004(2)
C2A 0.021(3) 0.020(3) 0.012(3) 0.001(2) -0.001(2) -0.004(2)
C7A 0.022(3) 0.022(3) 0.031(4) 0.001(3) 0.006(3) -0.004(2)
O3 0.037(3) 0.028(3) 0.060(4) -0.004(3) 0.005(3) 0.014(2)
C44 0.023(3) 0.023(3) 0.023(3) -0.006(2) -0.004(3) 0.003(2)
C11A 0.037(4) 0.021(3) 0.049(5) 0.003(3) -0.003(4) 0.002(3)
C19 0.020(3) 0.024(3) 0.017(3) -0.002(2) -0.004(2) -0.002(2)
C7 0.018(3) 0.025(3) 0.032(4) -0.007(3) -0.004(3) -0.002(2)
C11 0.026(3) 0.023(3) 0.046(4) -0.001(3) -0.009(3) -0.004(3)
C8A 0.036(4) 0.036(4) 0.031(4) 0.007(3) 0.009(3) -0.008(3)
C56 0.031(3) 0.018(3) 0.013(3) -0.003(2) -0.006(2) 0.002(2)
C16A 0.017(3) 0.027(3) 0.033(4) 0.007(3) -0.004(3) 0.003(2)
C13 0.012(3) 0.032(4) 0.091(8) 0.006(4) 0.000(4) 0.000(3)
C4 0.058(5) 0.038(4) 0.007(3) -0.001(3) -0.001(3) -0.004(4)
C16 0.170(13) 0.020(4) 0.038(5) 0.003(3) -0.036(7) 0.016(6)
C3A 0.023(3) 0.028(3) 0.015(3) -0.001(2) -0.003(2) 0.001(2)
C15A 0.033(4) 0.039(4) 0.028(4) -0.004(3) 0.001(3) 0.007(3)
C3 0.041(4) 0.025(3) 0.013(3) 0.004(2) 0.003(3) -0.001(3)
C12 0.025(3) 0.037(4) 0.039(4) 0.010(3) 0.001(3) -0.004(3)
C12A 0.043(4) 0.023(3) 0.032(4) -0.010(3) -0.003(3) -0.005(3)
C18A 0.032(4) 0.029(4) 0.050(5) 0.009(3) -0.006(3) 0.015(3)
C14A 0.019(3) 0.047(4) 0.036(4) 0.002(3) 0.003(3) -0.008(3)
C8 0.031(4) 0.045(4) 0.032(4) -0.014(3) -0.001(3) -0.003(3)
Cl4S 0.071(2) 0.096(3) 0.057(2) 0.029(2) 0.0068(19) 0.012(2)
Cl3S 0.064(2) 0.106(3) 0.0347(18) -0.0042(17) -0.0030(15) -0.027(2)
Cl8S 0.102(4) 0.100(4) 0.103(4) -0.016(3) -0.031(3) 0.014(3)
Cl5S 0.080(3) 0.091(3) 0.075(3) 0.025(2) -0.009(2) 0.003(2)
C21 0.023(3) 0.025(3) 0.017(3) -0.003(2) 0.005(2) -0.008(2)
O4 0.032(3) 0.060(4) 0.019(2) -0.009(2) 0.001(2) -0.024(3)
C9A 0.020(3) 0.029(3) 0.048(5) -0.005(3) 0.002(3) -0.010(3)
C3S 0.042(6) 0.131(13) 0.047(7) -0.001(7) 0.005(5) 0.000(6)
C2S 0.044(7) 0.136(16) 0.078(11) -0.074(11) 0.024(7) -0.038(9)
C17 0.118(10) 0.064(7) 0.040(5) -0.007(5) -0.037(6) 0.052(7)
C18 0.162(13) 0.028(5) 0.100(10) 0.021(5) -0.086(10) -0.024(6)
C15 0.022(4) 0.112(9) 0.036(5) 0.014(5) 0.004(3) 0.006(5)
C14 0.018(4) 0.067(7) 0.174(14) -0.063(8) -0.014(6) 0.012(4)
Cl6S 0.080(3) 0.091(3) 0.075(3) 0.025(2) -0.009(2) 0.003(2)
Cl7S 0.102(4) 0.100(4) 0.103(4) -0.016(3) -0.031(3) 0.014(3)
Cl3 0.1092(19) 0.0875(17) 0.108(2) 0.0177(15) -0.0047(17) -0.0272(15)
Cl1 0.1092(19) 0.0875(17) 0.108(2) 0.0177(15) -0.0047(17) -0.0272(15)
C0AA 0.1092(19) 0.0875(17) 0.108(2) 0.0177(15) -0.0047(17) -0.0272(15)

loop_
_atom_type_symbol
_atom_type_description
_atom_type_scat_dispersion_real
_atom_type_scat_dispersion_imag
_atom_type_scat_source
C C 0.0033 0.0016 'International Tables Vol C Tables 4.2.6.8 and 6.1.1.4'
H H 0.0000 0.0000 'International Tables Vol C Tables 4.2.6.8 and 6.1.1.4'
Cl Cl 0.1484 0.1585 'International Tables Vol C Tables 4.2.6.8 and 6.1.1.4'
Mo Mo -1.6832 0.6857 'International Tables Vol C Tables 4.2.6.8 and 6.1.1.4'
N N 0.0061 0.0033 'International Tables Vol C Tables 4.2.6.8 and 6.1.1.4'
O O 0.0106 0.0060 'International Tables Vol C Tables 4.2.6.8 and 6.1.1.4'
P P 0.1023 0.0942 'International Tables Vol C Tables 4.2.6.8 and 6.1.1.4'

loop_
_geom_angle_atom_site_label_1
_geom_angle_atom_site_label_2
_geom_angle_atom_site_label_3
_geom_angle
_geom_angle_site_symmetry_1
_geom_angle_site_symmetry_3
_geom_angle_publ_flag
P1A Mo1 P3A 77.59(5) . . ?
P1A Mo1 P2 88.16(5) . 2_665 ?
P2 Mo1 P3A 98.94(5) 2_665 . ?
C37 Mo1 P1A 97.82(18) . . ?
C37 Mo1 P3A 173.21(19) . . ?
C37 Mo1 P2 85.82(19) . 2_665 ?
C44 Mo1 P1A 96.41(19) . . ?
C44 Mo1 P3A 90.66(19) . . ?
C44 Mo1 P2 170.1(2) . 2_665 ?
C44 Mo1 C37 84.8(3) . . ?
C56 Mo1 P1A 168.70(18) . . ?
C56 Mo1 P3A 91.58(18) . . ?
C56 Mo1 P2 90.39(19) . 2_665 ?
C56 Mo1 C37 93.2(2) . . ?
C56 Mo1 C44 86.8(3) . . ?
P2A Mo2 P3 98.23(5) . . ?
P1 Mo2 P2A 90.28(6) . . ?
P1 Mo2 P3 77.39(5) . . ?
C20 Mo2 P2A 167.5(2) . . ?
C20 Mo2 P1 95.2(2) . . ?
C20 Mo2 P3 93.9(2) . . ?
C20 Mo2 C19 86.5(3) . . ?
C20 Mo2 C21 83.2(3) . . ?
C19 Mo2 P2A 90.47(18) . . ?
C19 Mo2 P1 168.20(18) . . ?
C19 Mo2 P3 90.85(18) . . ?
C19 Mo2 C21 92.7(2) . . ?
C21 Mo2 P2A 84.85(19) . . ?
C21 Mo2 P1 99.12(19) . . ?
C21 Mo2 P3 175.31(19) . . ?
P1A P2A Mo2 140.86(8) . . ?
C2A P2A Mo2 124.8(2) . . ?
C2A P2A P1A 94.2(2) . . ?
P2A P1A Mo1 156.82(8) . . ?
C1A P1A Mo1 109.0(2) . . ?
C1A P1A P2A 94.2(2) . . ?
O1A P3A Mo1 110.05(15) . . ?
N3A P3A Mo1 118.77(18) . . ?
N3A P3A O1A 95.7(2) . . ?
N2A P3A Mo1 122.97(19) . . ?
N2A P3A O1A 100.5(2) . . ?
N2A P3A N3A 104.1(2) . . ?
P1 P2 Mo1 140.24(8) . 2_665 ?
C2 P2 Mo1 125.0(2) . 2_665 ?
C2 P2 P1 94.5(2) . . ?
P2 P1 Mo2 157.62(9) . . ?
C1 P1 Mo2 108.7(2) . . ?
C1 P1 P2 93.7(2) . . ?
N3 P3 Mo2 121.3(2) . . ?
N3 P3 N2 104.0(3) . . ?
N3 P3 O1 99.2(3) . . ?
N2 P3 Mo2 121.5(2) . . ?
N2 P3 O1 95.4(3) . . ?
O1 P3 Mo2 110.19(17) . . ?
C4A C5A H5A 118.9 . . ?
C6A C5A H5A 118.9 . . ?
C6A C5A C4A 122.2(7) . . ?
C6 C5 H5 120.1 . . ?
C6 C5 C4 119.9(7) . . ?
C4 C5 H5 120.1 . . ?
O1A C1A P1A 124.6(5) . . ?
O1A C1A N1A 116.8(5) . . ?
N1A C1A P1A 118.6(4) . . ?
C1A O1A P3A 117.8(4) . . ?
O1 C1 P1 124.8(5) . . ?
O1 C1 N1 115.9(6) . . ?
N1 C1 P1 119.2(5) . . ?
C1A N1A C6A 122.6(5) . . ?
C1A N1A C2A 115.9(5) . . ?
C6A N1A C2A 121.5(5) . . ?
C10A N3A P3A 117.7(4) . . ?
C7A N3A P3A 117.8(4) . . ?
C7A N3A C10A 123.4(5) . . ?
C10 N3 P3 120.5(4) . . ?
C10 N3 C7 122.4(5) . . ?
C7 N3 P3 117.1(4) . . ?
C13 N2 P3 116.4(5) . . ?
C13 N2 C16 123.6(8) . . ?
C16 N2 P3 118.2(7) . . ?
C1 O1 P3 117.9(4) . . ?
C5A C4A H4A 120.7 . . ?
C3A C4A C5A 118.6(6) . . ?
C3A C4A H4A 120.7 . . ?
N3 C10 H10 105.6 . . ?
N3 C10 C11 113.6(6) . . ?
N3 C10 C12 115.0(5) . . ?
C11 C10 H10 105.6 . . ?
C11 C10 C12 110.6(6) . . ?
C12 C10 H10 105.6 . . ?
N1 C2 P2 116.9(5) . . ?
N1 C2 C3 116.5(6) . . ?
C3 C2 P2 126.5(5) . . ?
C5 C6 H6 119.3 . . ?
C5 C6 N1 121.5(7) . . ?
N1 C6 H6 119.3 . . ?
C5A C6A N1A 119.3(6) . . ?
C5A C6A H6A 120.4 . . ?
N1A C6A H6A 120.4 . . ?
C1 N1 C2 115.6(5) . . ?
C1 N1 C6 123.4(6) . . ?
C6 N1 C2 120.9(6) . . ?
O3 C20 Mo2 171.8(6) . . ?
H17A C17A H17B 109.5 . . ?
H17A C17A H17C 109.5 . . ?
H17B C17A H17C 109.5 . . ?
C16A C17A H17A 109.5 . . ?
C16A C17A H17B 109.5 . . ?
C16A C17A H17C 109.5 . . ?
N2A C13A H13A 105.6 . . ?
N2A C13A C15A 113.7(5) . . ?
N2A C13A C14A 114.7(6) . . ?
C15A C13A H13A 105.6 . . ?
C15A C13A C14A 110.7(6) . . ?
C14A C13A H13A 105.6 . . ?
C13A N2A P3A 119.1(4) . . ?
C13A N2A C16A 122.9(5) . . ?
C16A N2A P3A 117.9(4) . . ?
H9A C9 H9B 109.5 . . ?
H9A C9 H9C 109.5 . . ?
H9B C9 H9C 109.5 . . ?
C7 C9 H9A 109.5 . . ?
C7 C9 H9B 109.5 . . ?
C7 C9 H9C 109.5 . . ?
O35 C37 Mo1 178.6(6) . . ?
N3A C10A H10A 105.7 . . ?
N3A C10A C11A 112.8(6) . . ?
N3A C10A C12A 114.9(5) . . ?
C11A C10A H10A 105.7 . . ?
C12A C10A H10A 105.7 . . ?
C12A C10A C11A 111.4(6) . . ?
N1A C2A P2A 117.2(4) . . ?
N1A C2A C3A 117.0(5) . . ?
C3A C2A P2A 125.8(5) . . ?
N3A C7A H7A 106.1 . . ?
N3A C7A C8A 112.8(6) . . ?
N3A C7A C9A 115.5(6) . . ?
C8A C7A H7A 106.1 . . ?
C8A C7A C9A 109.5(6) . . ?
C9A C7A H7A 106.1 . . ?
O19 C44 Mo1 173.8(6) . . ?
C10A C11A H11A 109.5 . . ?
C10A C11A H11B 109.5 . . ?
C10A C11A H11C 109.5 . . ?
H11A C11A H11B 109.5 . . ?
H11A C11A H11C 109.5 . . ?
H11B C11A H11C 109.5 . . ?
O2 C19 Mo2 178.7(6) . . ?
N3 C7 C9 114.1(6) . . ?
N3 C7 H7 105.9 . . ?
N3 C7 C8 112.8(5) . . ?
C9 C7 H7 105.9 . . ?
C8 C7 C9 111.5(6) . . ?
C8 C7 H7 105.9 . . ?
C10 C11 H11D 109.5 . . ?
C10 C11 H11E 109.5 . . ?
C10 C11 H11F 109.5 . . ?
H11D C11 H11E 109.5 . . ?
H11D C11 H11F 109.5 . . ?
H11E C11 H11F 109.5 . . ?
C7A C8A H8AA 109.5 . . ?
C7A C8A H8AB 109.5 . . ?
C7A C8A H8AC 109.5 . . ?
H8AA C8A H8AB 109.5 . . ?
H8AA C8A H8AC 109.5 . . ?
H8AB C8A H8AC 109.5 . . ?
O28 C56 Mo1 179.8(7) . . ?
C17A C16A H16A 106.0 . . ?
N2A C16A C17A 113.1(5) . . ?
N2A C16A H16A 106.0 . . ?
N2A C16A C18A 113.8(6) . . ?
C18A C16A C17A 111.1(6) . . ?
C18A C16A H16A 106.0 . . ?
N2 C13 H13 105.8 . . ?
N2 C13 C15 116.7(7) . . ?
N2 C13 C14 111.3(9) . . ?
C15 C13 H13 105.8 . . ?
C15 C13 C14 110.6(7) . . ?
C14 C13 H13 105.8 . . ?
C5 C4 H4 120.4 . . ?
C3 C4 C5 119.2(6) . . ?
C3 C4 H4 120.4 . . ?
N2 C16 H16 102.7 . . ?
N2 C16 C17 110.5(8) . . ?
C17 C16 H16 102.7 . . ?
C18 C16 N2 120.4(10) . . ?
C18 C16 H16 102.7 . . ?
C18 C16 C17 115.0(9) . . ?
C4A C3A C2A 121.4(6) . . ?
C4A C3A H3A 119.3 . . ?
C2A C3A H3A 119.3 . . ?
C13A C15A H15A 109.5 . . ?
C13A C15A H15B 109.5 . . ?
C13A C15A H15C 109.5 . . ?
H15A C15A H15B 109.5 . . ?
H15A C15A H15C 109.5 . . ?
H15B C15A H15C 109.5 . . ?
C2 C3 H3 119.0 . . ?
C4 C3 C2 122.0(6) . . ?
C4 C3 H3 119.0 . . ?
C10 C12 H12A 109.5 . . ?
C10 C12 H12B 109.5 . . ?
C10 C12 H12C 109.5 . . ?
H12A C12 H12B 109.5 . . ?
H12A C12 H12C 109.5 . . ?
H12B C12 H12C 109.5 . . ?
C10A C12A H12D 109.5 . . ?
C10A C12A H12E 109.5 . . ?
C10A C12A H12F 109.5 . . ?
H12D C12A H12E 109.5 . . ?
H12D C12A H12F 109.5 . . ?
H12E C12A H12F 109.5 . . ?
C16A C18A H18A 109.5 . . ?
C16A C18A H18B 109.5 . . ?
C16A C18A H18C 109.5 . . ?
H18A C18A H18B 109.5 . . ?
H18A C18A H18C 109.5 . . ?
H18B C18A H18C 109.5 . . ?
C13A C14A H14A 109.5 . . ?
C13A C14A H14B 109.5 . . ?
C13A C14A H14C 109.5 . . ?
H14A C14A H14B 109.5 . . ?
H14A C14A H14C 109.5 . . ?
H14B C14A H14C 109.5 . . ?
C7 C8 H8A 109.5 . . ?
C7 C8 H8B 109.5 . . ?
C7 C8 H8C 109.5 . . ?
H8A C8 H8B 109.5 . . ?
H8A C8 H8C 109.5 . . ?
H8B C8 H8C 109.5 . . ?
C3S Cl8S Cl6S 48.5(7) . . ?
Cl7S Cl8S C3S 93.3(12) . . ?
Cl7S Cl8S Cl6S 104.9(11) . . ?
Cl6S Cl5S C3S 71.6(11) . . ?
O4 C21 Mo2 177.7(6) . . ?
C7A C9A H9AA 109.5 . . ?
C7A C9A H9AB 109.5 . . ?
C7A C9A H9AC 109.5 . . ?
H9AA C9A H9AB 109.5 . . ?
H9AA C9A H9AC 109.5 . . ?
H9AB C9A H9AC 109.5 . . ?
Cl8S C3S Cl5S 114.6(7) . . ?
Cl8S C3S H3SA 108.6 . . ?
Cl8S C3S H3SB 108.6 . . ?
Cl8S C3S H3SC 145.0 . . ?
Cl8S C3S H3SD 88.0 . . ?
Cl8S C3S Cl6S 84.9(9) . . ?
Cl8S C3S Cl7S 33.0(7) . . ?
Cl5S C3S H3SA 108.6 . . ?
Cl5S C3S H3SB 108.6 . . ?
Cl5S C3S H3SC 81.9 . . ?
Cl5S C3S H3SD 121.3 . . ?
Cl5S C3S Cl7S 113.8(8) . . ?
H3SA C3S H3SB 107.6 . . ?
H3SA C3S H3SC 93.2 . . ?
H3SA C3S H3SD 20.7 . . ?
H3SB C3S H3SC 37.0 . . ?
H3SB C3S H3SD 113.9 . . ?
H3SC C3S H3SD 110.2 . . ?
Cl6S C3S Cl5S 31.5(7) . . ?
Cl6S C3S H3SA 111.5 . . ?
Cl6S C3S H3SB 131.6 . . ?
Cl6S C3S H3SC 112.8 . . ?
Cl6S C3S H3SD 112.8 . . ?
Cl6S C3S Cl7S 94.8(10) . . ?
Cl7S C3S H3SA 132.4 . . ?
Cl7S C3S H3SB 78.5 . . ?
Cl7S C3S H3SC 112.8 . . ?
Cl7S C3S H3SD 112.8 . . ?
Cl4S C2S H2SA 110.7 . . ?
Cl4S C2S H2SB 110.7 . . ?
Cl3S C2S Cl4S 105.2(9) . . ?
Cl3S C2S H2SA 110.7 . . ?
Cl3S C2S H2SB 110.7 . . ?
H2SA C2S H2SB 108.8 . . ?
C16 C17 H17D 109.5 . . ?
C16 C17 H17E 109.5 . . ?
C16 C17 H17F 109.5 . . ?
H17D C17 H17E 109.5 . . ?
H17D C17 H17F 109.5 . . ?
H17E C17 H17F 109.5 . . ?
C16 C18 H18D 109.5 . . ?
C16 C18 H18E 109.5 . . ?
C16 C18 H18F 109.5 . . ?
H18D C18 H18E 109.5 . . ?
H18D C18 H18F 109.5 . . ?
H18E C18 H18F 109.5 . . ?
C13 C15 H15D 109.5 . . ?
C13 C15 H15E 109.5 . . ?
C13 C15 H15F 109.5 . . ?
H15D C15 H15E 109.5 . . ?
H15D C15 H15F 109.5 . . ?
H15E C15 H15F 109.5 . . ?
C13 C14 H14D 109.5 . . ?
C13 C14 H14E 109.5 . . ?
C13 C14 H14F 109.5 . . ?
H14D C14 H14E 109.5 . . ?
H14D C14 H14F 109.5 . . ?
H14E C14 H14F 109.5 . . ?
Cl5S Cl6S Cl8S 120.9(14) . . ?
Cl5S Cl6S C3S 76.9(13) . . ?
C3S Cl6S Cl8S 46.5(6) . . ?
Cl8S Cl7S C3S 53.7(10) . . ?
Cl3 C0AA Cl1 113.9(10) . . ?
Cl3 C0AA H0AA 108.8 . . ?
Cl3 C0AA H0AB 108.8 . . ?
Cl1 C0AA H0AA 108.8 . . ?
Cl1 C0AA H0AB 108.8 . . ?
H0AA C0AA H0AB 107.7 . . ?

loop_
_geom_bond_atom_site_label_1
_geom_bond_atom_site_label_2
_geom_bond_distance
_geom_bond_site_symmetry_2
_geom_bond_publ_flag
Mo1 P1A 2.4663(16) . ?
Mo1 P3A 2.5310(15) . ?
Mo1 P2 2.5033(15) 2_665 ?
Mo1 C37 1.998(6) . ?
Mo1 C44 1.974(6) . ?
Mo1 C56 1.967(6) . ?
Mo2 P2A 2.5005(15) . ?
Mo2 P1 2.4828(16) . ?
Mo2 P3 2.5361(16) . ?
Mo2 C20 1.965(7) . ?
Mo2 C19 1.975(6) . ?
Mo2 C21 1.990(6) . ?
P2A P1A 2.100(2) . ?
P2A C2A 1.740(6) . ?
P1A C1A 1.720(6) . ?
P3A O1A 1.711(5) . ?
P3A N3A 1.703(5) . ?
P3A N2A 1.660(5) . ?
P2 Mo1 2.5031(15) 2_665 ?
P2 P1 2.100(2) . ?
P2 C2 1.735(6) . ?
P1 C1 1.721(7) . ?
P3 N3 1.657(5) . ?
P3 N2 1.680(6) . ?
P3 O1 1.712(5) . ?
C5A H5A 0.9300 . ?
C5A C4A 1.408(10) . ?
C5A C6A 1.333(10) . ?
C5 H5 0.9300 . ?
C5 C6 1.342(10) . ?
C5 C4 1.407(11) . ?
C1A O1A 1.349(7) . ?
C1A N1A 1.378(8) . ?
C1 O1 1.348(7) . ?
C1 N1 1.371(9) . ?
N1A C6A 1.395(8) . ?
N1A C2A 1.397(8) . ?
N3A C10A 1.481(8) . ?
N3A C7A 1.475(8) . ?
N3 C10 1.486(8) . ?
N3 C7 1.493(8) . ?
N2 C13 1.456(11) . ?
N2 C16 1.500(10) . ?
O19 C44 1.160(8) . ?
C4A H4A 0.9300 . ?
C4A C3A 1.365(9) . ?
C10 H10 0.9800 . ?
C10 C11 1.522(9) . ?
C10 C12 1.537(9) . ?
C2 N1 1.403(8) . ?
C2 C3 1.411(9) . ?
C6 H6 0.9300 . ?
C6 N1 1.384(8) . ?
C6A H6A 0.9300 . ?
O28 C56 1.158(8) . ?
C20 O3 1.157(8) . ?
C17A H17A 0.9600 . ?
C17A H17B 0.9600 . ?
C17A H17C 0.9600 . ?
C17A C16A 1.552(10) . ?
C13A H13A 0.9800 . ?
C13A N2A 1.476(8) . ?
C13A C15A 1.522(9) . ?
C13A C14A 1.523(9) . ?
N2A C16A 1.485(8) . ?
O2 C19 1.148(8) . ?
O35 C37 1.133(8) . ?
C9 H9A 0.9600 . ?
C9 H9B 0.9600 . ?
C9 H9C 0.9600 . ?
C9 C7 1.528(9) . ?
C10A H10A 0.9800 . ?
C10A C11A 1.523(9) . ?
C10A C12A 1.521(10) . ?
C2A C3A 1.418(9) . ?
C7A H7A 0.9800 . ?
C7A C8A 1.510(10) . ?
C7A C9A 1.538(9) . ?
C11A H11A 0.9600 . ?
C11A H11B 0.9600 . ?
C11A H11C 0.9600 . ?
C7 H7 0.9800 . ?
C7 C8 1.517(10) . ?
C11 H11D 0.9600 . ?
C11 H11E 0.9600 . ?
C11 H11F 0.9600 . ?
C8A H8AA 0.9600 . ?
C8A H8AB 0.9600 . ?
C8A H8AC 0.9600 . ?
C16A H16A 0.9800 . ?
C16A C18A 1.544(9) . ?
C13 H13 0.9800 . ?
C13 C15 1.500(13) . ?
C13 C14 1.548(12) . ?
C4 H4 0.9300 . ?
C4 C3 1.372(9) . ?
C16 H16 0.9800 . ?
C16 C17 1.553(13) . ?
C16 C18 1.341(15) . ?
C3A H3A 0.9300 . ?
C15A H15A 0.9600 . ?
C15A H15B 0.9600 . ?
C15A H15C 0.9600 . ?
C3 H3 0.9300 . ?
C12 H12A 0.9600 . ?
C12 H12B 0.9600 . ?
C12 H12C 0.9600 . ?
C12A H12D 0.9600 . ?
C12A H12E 0.9600 . ?
C12A H12F 0.9600 . ?
C18A H18A 0.9600 . ?
C18A H18B 0.9600 . ?
C18A H18C 0.9600 . ?
C14A H14A 0.9600 . ?
C14A H14B 0.9600 . ?
C14A H14C 0.9600 . ?
C8 H8A 0.9600 . ?
C8 H8B 0.9600 . ?
C8 H8C 0.9600 . ?
Cl4S C2S 1.89(2) . ?
Cl3S C2S 1.715(14) . ?
Cl8S C3S 1.659(14) . ?
Cl8S Cl6S 2.276(17) . ?
Cl8S Cl7S 1.12(2) . ?
Cl5S C3S 1.758(13) . ?
Cl5S Cl6S 0.943(19) . ?
C21 O4 1.143(8) . ?
C9A H9AA 0.9600 . ?
C9A H9AB 0.9600 . ?
C9A H9AC 0.9600 . ?
C3S H3SA 0.9700 . ?
C3S H3SB 0.9700 . ?
C3S H3SC 0.9700 . ?
C3S H3SD 0.9700 . ?
C3S Cl6S 1.71(2) . ?
C3S Cl7S 2.06(2) . ?
C2S H2SA 0.9700 . ?
C2S H2SB 0.9700 . ?
C17 H17D 0.9600 . ?
C17 H17E 0.9600 . ?
C17 H17F 0.9600 . ?
C18 H18D 0.9600 . ?
C18 H18E 0.9600 . ?
C18 H18F 0.9600 . ?
C15 H15D 0.9600 . ?
C15 H15E 0.9600 . ?
C15 H15F 0.9600 . ?
C14 H14D 0.9600 . ?
C14 H14E 0.9600 . ?
C14 H14F 0.9600 . ?
Cl3 C0AA 1.693(15) . ?
Cl1 C0AA 1.731(16) . ?
C0AA H0AA 0.9700 . ?
C0AA H0AB 0.9700 . ?

loop_
_geom_torsion_atom_site_label_1
_geom_torsion_atom_site_label_2
_geom_torsion_atom_site_label_3
_geom_torsion_atom_site_label_4
_geom_torsion
_geom_torsion_site_symmetry_1
_geom_torsion_site_symmetry_2
_geom_torsion_site_symmetry_3
_geom_torsion_site_symmetry_4
_geom_torsion_publ_flag
Mo1 P1A C1A O1A 1.0(5) . . . . ?
Mo1 P1A C1A N1A 179.0(4) . . . . ?
Mo1 P3A O1A C1A -10.5(4) . . . . ?
Mo1 P3A N3A C10A -93.1(4) . . . . ?
Mo1 P3A N3A C7A 75.7(5) . . . . ?
Mo1 P3A N2A C13A 7.6(5) . . . . ?
Mo1 P3A N2A C16A -168.7(4) . . . . ?
Mo1 P2 C2 N1 175.2(3) 2_665 . . . ?
Mo1 P2 C2 C3 -8.0(7) 2_665 . . . ?
Mo2 P2A C2A N1A -175.6(3) . . . . ?
Mo2 P2A C2A C3A 6.0(6) . . . . ?
Mo2 P1 C1 O1 -1.7(7) . . . . ?
Mo2 P1 C1 N1 -180.0(5) . . . . ?
Mo2 P3 N3 C10 -15.3(5) . . . . ?
Mo2 P3 N3 C7 164.0(4) . . . . ?
Mo2 P3 N2 C13 85.8(6) . . . . ?
Mo2 P3 N2 C16 -79.4(6) . . . . ?
Mo2 P3 O1 C1 10.5(6) . . . . ?
P2A P1A C1A O1A -178.9(4) . . . . ?
P2A P1A C1A N1A -0.9(4) . . . . ?
P2A C2A C3A C4A 179.0(5) . . . . ?
P1A P2A C2A N1A 0.0(4) . . . . ?
P1A P2A C2A C3A -178.4(5) . . . . ?
P1A C1A O1A P3A 6.6(6) . . . . ?
P1A C1A N1A C6A 178.9(4) . . . . ?
P1A C1A N1A C2A 1.1(7) . . . . ?
P3A N3A C10A C11A -138.2(5) . . . . ?
P3A N3A C10A C12A 92.7(6) . . . . ?
P3A N3A C7A C8A 102.3(6) . . . . ?
P3A N3A C7A C9A -130.7(5) . . . . ?
P3A N2A C16A C17A 97.1(6) . . . . ?
P3A N2A C16A C18A -134.8(5) . . . . ?
P2 P1 C1 O1 178.2(6) . . . . ?
P2 P1 C1 N1 0.0(6) . . . . ?
P2 C2 N1 C1 0.7(7) . . . . ?
P2 C2 N1 C6 -180.0(5) . . . . ?
P2 C2 C3 C4 -178.6(6) . . . . ?
P1 P2 C2 N1 -0.6(5) . . . . ?
P1 P2 C2 C3 176.2(5) . . . . ?
P1 C1 O1 P3 -6.1(9) . . . . ?
P1 C1 N1 C2 -0.4(8) . . . . ?
P1 C1 N1 C6 -179.7(5) . . . . ?
P3 N3 C10 C11 130.7(5) . . . . ?
P3 N3 C10 C12 -100.5(6) . . . . ?
P3 N3 C7 C9 133.1(5) . . . . ?
P3 N3 C7 C8 -98.3(6) . . . . ?
P3 N2 C13 C15 -93.1(8) . . . . ?
P3 N2 C13 C14 138.8(6) . . . . ?
P3 N2 C16 C17 -103.6(10) . . . . ?
P3 N2 C16 C18 118.4(13) . . . . ?
C5A C4A C3A C2A -0.2(10) . . . . ?
C5 C6 N1 C1 177.4(7) . . . . ?
C5 C6 N1 C2 -1.9(10) . . . . ?
C5 C4 C3 C2 -0.3(11) . . . . ?
C1A N1A C6A C5A -179.0(6) . . . . ?
C1A N1A C2A P2A -0.6(7) . . . . ?
C1A N1A C2A C3A 178.0(5) . . . . ?
O1A P3A N3A C10A 150.2(4) . . . . ?
O1A P3A N3A C7A -41.0(5) . . . . ?
O1A P3A N2A C13A 129.9(5) . . . . ?
O1A P3A N2A C16A -46.3(5) . . . . ?
O1A C1A N1A C6A -3.0(8) . . . . ?
O1A C1A N1A C2A 179.2(5) . . . . ?
N1A C1A O1A P3A -171.3(4) . . . . ?
N1A C2A C3A C4A 0.6(9) . . . . ?
N3A P3A O1A C1A 112.9(4) . . . . ?
N3A P3A N2A C13A -131.4(5) . . . . ?
N3A P3A N2A C16A 52.4(5) . . . . ?
N3 P3 N2 C13 -55.5(6) . . . . ?
N3 P3 N2 C16 139.3(6) . . . . ?
N3 P3 O1 C1 138.9(5) . . . . ?
N2 P3 N3 C10 126.1(5) . . . . ?
N2 P3 N3 C7 -54.6(5) . . . . ?
N2 P3 O1 C1 -116.0(6) . . . . ?
O1 P3 N3 C10 -135.9(5) . . . . ?
O1 P3 N3 C7 43.5(5) . . . . ?
O1 P3 N2 C13 -156.5(6) . . . . ?
O1 P3 N2 C16 38.3(6) . . . . ?
O1 C1 N1 C2 -178.8(6) . . . . ?
O1 C1 N1 C6 1.9(10) . . . . ?
C4A C5A C6A N1A 1.9(11) . . . . ?
C10 N3 C7 C9 -47.6(8) . . . . ?
C10 N3 C7 C8 81.0(7) . . . . ?
C6 C5 C4 C3 1.4(12) . . . . ?
C6A C5A C4A C3A -1.1(11) . . . . ?
C6A N1A C2A P2A -178.4(4) . . . . ?
C6A N1A C2A C3A 0.1(8) . . . . ?
N1 C1 O1 P3 172.2(5) . . . . ?
N1 C2 C3 C4 -1.8(9) . . . . ?
C13A N2A C16A C17A -79.0(7) . . . . ?
C13A N2A C16A C18A 49.1(8) . . . . ?
N2A P3A O1A C1A -141.6(4) . . . . ?
N2A P3A N3A C10A 47.9(5) . . . . ?
N2A P3A N3A C7A -143.3(5) . . . . ?
C10A N3A C7A C8A -89.6(7) . . . . ?
C10A N3A C7A C9A 37.4(9) . . . . ?
C2A N1A C6A C5A -1.4(9) . . . . ?
C7A N3A C10A C11A 53.7(8) . . . . ?
C7A N3A C10A C12A -75.4(8) . . . . ?
C7 N3 C10 C11 -48.6(7) . . . . ?
C7 N3 C10 C12 80.3(7) . . . . ?
C13 N2 C16 C17 92.3(11) . . . . ?
C13 N2 C16 C18 -45.6(17) . . . . ?
C4 C5 C6 N1 -0.4(12) . . . . ?
C16 N2 C13 C15 71.2(10) . . . . ?
C16 N2 C13 C14 -56.9(10) . . . . ?
C15A C13A N2A P3A 103.1(6) . . . . ?
C15A C13A N2A C16A -80.8(7) . . . . ?
C3 C2 N1 C1 -176.5(6) . . . . ?
C3 C2 N1 C6 2.9(9) . . . . ?
C14A C13A N2A P3A -128.1(5) . . . . ?
C14A C13A N2A C16A 48.0(8) . . . . ?
Cl8S C3S Cl6S Cl5S 161.1(12) . . . . ?
Cl5S C3S Cl6S Cl8S -161.1(12) . . . . ?
C3S Cl5S Cl6S Cl8S 15.9(10) . . . . ?
Cl6S Cl8S C3S Cl5S 10.7(7) . . . . ?
Cl6S Cl8S C3S Cl7S 107.0(13) . . . . ?
Cl6S Cl8S Cl7S C3S -47.9(7) . . . . ?
Cl6S Cl5S C3S Cl8S -20.7(13) . . . . ?
Cl6S Cl5S C3S Cl7S -57.1(15) . . . . ?
Cl7S Cl8S C3S Cl5S -96.3(13) . . . . ?
Cl7S Cl8S C3S Cl6S -107.0(13) . . . . ?
Cl7S C3S Cl6S Cl8S -31.5(6) . . . . ?
Cl7S C3S Cl6S Cl5S 129.6(12) . . . . ?
